data_7243335
loop_
_publ_author_name
'Peloquin, Andrew J.'
'McMillen, Colin D.'
'Pennington, William T.'

_publ_section_title
;
 One dimensional halogen bond design: Br&#x22EF;N versus I&#x22EF;N with
 fluoroarenes
;
_journal_issue 35
_journal_name_full CrystEngComm
_journal_page_first 6098
_journal_page_last 6106
_journal_paper_doi 10.1039/D1CE00864A
_journal_volume 23
_journal_year 2021
_chemical_formula_moiety 'C12 F8 I2, C12 H12 N2'
_chemical_formula_sum 'C24 H12 F8 I2 N2'
_chemical_formula_weight 734.172
_space_group_crystal_system triclinic
_space_group_IT_number 2
_space_group_name_Hall '-P 1'
_space_group_name_H-M_alt 'P -1'
_symmetry_Int_Tables_number 2
_atom_sites_solution_primary dual
_audit_creation_date 2021-05-25
_audit_creation_method
;
Olex2 1.3
(compiled 2020.11.12 svn.r5f609507 for OlexSys, GUI svn.r6272)
;
_audit_update_record
;
2021-06-27 deposited with the CCDC.	2021-08-02 downloaded from the CCDC.
;
_cell_angle_alpha 80.124(3)
_cell_angle_beta 78.660(3)
_cell_angle_gamma 83.953(3)
_cell_formula_units_Z 2
_cell_length_a 7.9933(7)
_cell_length_b 10.050(1)
_cell_length_c 15.0745(14)
_cell_measurement_reflns_used 9771
_cell_measurement_temperature 100.0
_cell_measurement_theta_max 28.34
_cell_measurement_theta_min 2.61
_cell_volume 1166.52(19)
_computing_cell_refinement 'Bruker SAINT'
_computing_data_collection 'Bruker APEX3'
_computing_data_reduction 'Bruker SAINT'
_computing_molecular_graphics 'Olex2 1.3 (Dolomanov et al., 2009)'
_computing_publication_material 'Olex2 1.3 (Dolomanov et al., 2009)'
_computing_structure_refinement 'SHELXL-2016/6 (Sheldrick, 2016)'
_computing_structure_solution 'SHELXT 2014/5 (Sheldrick, 2014)'
_diffrn_ambient_temperature 100.0
_diffrn_measured_fraction_theta_full 0.9981
_diffrn_measured_fraction_theta_max 0.9986
_diffrn_measurement_device_type 'Bruker D8 Quest Photon 100'
_diffrn_measurement_method '\f and \w scans'
_diffrn_radiation_type MoK\a
_diffrn_radiation_wavelength 0.71073
_diffrn_reflns_av_R_equivalents 0.0389
_diffrn_reflns_av_unetI/netI 0.0179
_diffrn_reflns_Laue_measured_fraction_full 0.9981
_diffrn_reflns_Laue_measured_fraction_max 0.9986
_diffrn_reflns_limit_h_max 10
_diffrn_reflns_limit_h_min -10
_diffrn_reflns_limit_k_max 13
_diffrn_reflns_limit_k_min -13
_diffrn_reflns_limit_l_max 19
_diffrn_reflns_limit_l_min -19
_diffrn_reflns_number 49406
_diffrn_reflns_point_group_measured_fraction_full 0.9981
_diffrn_reflns_point_group_measured_fraction_max 0.9986
_diffrn_reflns_theta_full 25.2417
_diffrn_reflns_theta_max 27.88
_diffrn_reflns_theta_min 2.06
_diffrn_source 'Incoatec I\mS'
_diffrn_source_current 1.0
_diffrn_source_power 0.05
_diffrn_source_voltage 50.0
_diffrn_standards_number 0
_exptl_absorpt_coefficient_mu 2.776
_exptl_absorpt_correction_T_max 0.7457
_exptl_absorpt_correction_T_min 0.5547
_exptl_absorpt_correction_type multi-scan
_exptl_absorpt_process_details
;
SADABS-2016/2 (Bruker,2016/2) was used for absorption correction.
wR2(int) was 0.0872 before and 0.0571 after correction.
The Ratio of minimum to maximum transmission is 0.7439.
The \l/2 correction factor is Not present.
;
_exptl_crystal_density_diffrn 2.090
_exptl_crystal_density_meas ?
_exptl_crystal_density_method 'not measured'
_exptl_crystal_description block
_exptl_crystal_F_000 694.889
_exptl_crystal_size_max 0.411
_exptl_crystal_size_mid 0.357
_exptl_crystal_size_min 0.216
_exptl_transmission_factor_max 'not measured'
_exptl_transmission_factor_min 'not measured'
_refine_diff_density_max 0.4370
_refine_diff_density_min -0.4663
_refine_diff_density_rms 0.0850
_refine_ls_d_res_high 0.7601
_refine_ls_d_res_low 9.8738
_refine_ls_goodness_of_fit_ref 1.0609
_refine_ls_hydrogen_treatment constr
_refine_ls_matrix_type full
_refine_ls_number_constraints 20
_refine_ls_number_parameters 327
_refine_ls_number_reflns 5563
_refine_ls_number_restraints 0
_refine_ls_restrained_S_all 1.0609
_refine_ls_R_factor_all 0.0184
_refine_ls_R_factor_gt 0.0168
_refine_ls_shift/su_max 0.0001
_refine_ls_shift/su_mean 0.0000
_refine_ls_structure_factor_coef Fsqd
_refine_ls_weighting_details 'w=1/[\s^2^(Fo^2^)+(0.0128P)^2^+1.1814P] where P=(Fo^2^+2Fc^2^)/3'
_refine_ls_weighting_scheme calc
_refine_ls_wR_factor_gt 0.0389
_refine_ls_wR_factor_ref 0.0397
_reflns_Friedel_coverage 0.0
_reflns_limit_h_max 10
_reflns_limit_h_min -10
_reflns_limit_k_max 13
_reflns_limit_k_min -12
_reflns_limit_l_max 19
_reflns_limit_l_min 0
_reflns_number_gt 5309
_reflns_number_total 5563
_reflns_threshold_expression I>=2u(I)
_cod_data_source_file d1ce00864a2.cif
_cod_data_source_block I2F8bph_44Me222bipy
_cod_depositor_comments
;
The following automatic conversions were performed:

data item '_exptl_crystal_density_meas' value 'not measured' was
changed to '?' -- the value is perceived as not measured.

Automatic conversion script
Id: cif_fix_values 7556 2019-12-06 15:28:31Z antanas 

 Adding full bibliography for 7243307--7243335.cif.
;
_cod_database_code 7243335
_olex2_refinement_description
;
1.a Aromatic/amide H refined with riding coordinates:
 C14(H14), C15(H15), C17(H17), C20(H20), C21(H21), C23(H23)
1.b Idealised Me refined as rotating group:
 C18(H18a,H18b,H18c), C24(H24a,H24b,H24c)
;
_olex2_submission_special_instructions 'No special instructions were received'

loop_
_space_group_symop_id
_space_group_symop_operation_xyz
1 x,y,z
2 -x,-y,-z

loop_
_atom_site_label
_atom_site_type_symbol
_atom_site_fract_x
_atom_site_fract_y
_atom_site_fract_z
_atom_site_U_iso_or_equiv
_atom_site_adp_type
_atom_site_occupancy
_atom_site_refinement_flags_posn
I2 I -0.188197(14) 1.047283(12) 0.903075(8) 0.01630(4) Uani 1.000000 .
I1 I 0.374947(14) 0.375554(12) 0.372133(8) 0.01566(3) Uani 1.000000 .
F1 F 0.41179(14) 0.69025(12) 0.37613(7) 0.0209(2) Uani 1.000000 .
F2 F 0.28204(14) 0.85190(11) 0.50022(7) 0.0179(2) Uani 1.000000 .
F3 F 0.00924(14) 0.48659(11) 0.69347(7) 0.0181(2) Uani 1.000000 .
F4 F 0.13186(15) 0.32585(11) 0.56854(8) 0.0204(2) Uani 1.000000 .
F5 F 0.07507(14) 0.78199(11) 0.90756(7) 0.0192(2) Uani 1.000000 .
F6 F 0.21096(14) 0.62621(11) 0.78092(7) 0.0181(2) Uani 1.000000 .
F7 F -0.08219(14) 0.90733(11) 0.56769(7) 0.0177(2) Uani 1.000000 .
F8 F -0.20655(14) 1.07046(11) 0.69142(7) 0.0192(2) Uani 1.000000 .
C1 C 0.2761(2) 0.50365(18) 0.46838(12) 0.0148(3) Uani 1.000000 .
C2 C 0.3095(2) 0.63866(19) 0.45347(12) 0.0151(3) Uani 1.000000 .
C3 C 0.2421(2) 0.72269(18) 0.51748(12) 0.0139(3) Uani 1.000000 .
C4 C 0.1404(2) 0.67455(18) 0.60050(12) 0.0136(3) Uani 1.000000 .
C5 C 0.1080(2) 0.53892(18) 0.61502(12) 0.0140(3) Uani 1.000000 .
C6 C 0.1723(2) 0.45550(18) 0.55070(12) 0.0149(3) Uani 1.000000 .
C7 C -0.0689(2) 0.93172(18) 0.80290(12) 0.0140(3) Uani 1.000000 .
C8 C 0.0387(2) 0.81707(18) 0.82310(12) 0.0138(3) Uani 1.000000 .
C9 C 0.1066(2) 0.73567(18) 0.75805(12) 0.0138(3) Uani 1.000000 .
C10 C 0.0703(2) 0.76318(18) 0.66988(12) 0.0130(3) Uani 1.000000 .
C11 C -0.0377(2) 0.87800(18) 0.65046(11) 0.0134(3) Uani 1.000000 .
C12 C -0.1040(2) 0.96128(17) 0.71495(12) 0.0141(3) Uani 1.000000 .
N2 N 0.54437(19) 0.21442(16) 0.02065(10) 0.0160(3) Uani 1.000000 .
N1 N 0.49995(19) 0.15483(15) 0.26687(10) 0.0151(3) Uani 1.000000 .
C13 C 0.4724(2) 0.22603(18) 0.10819(12) 0.0138(3) Uani 1.000000 .
C14 C 0.4838(2) 0.30206(19) -0.04500(12) 0.0179(4) Uani 1.000000 .
H14 H 0.5321(2) 0.29429(19) -0.10689(12) 0.0215(4) Uiso 1.000000 R
C15 C 0.3553(2) 0.40339(19) -0.02873(12) 0.0176(4) Uani 1.000000 .
H15 H 0.3176(2) 0.46265(19) -0.07833(12) 0.0211(4) Uiso 1.000000 R
C16 C 0.2820(2) 0.41725(18) 0.06128(12) 0.0149(3) Uani 1.000000 .
C17 C 0.3427(2) 0.32539(18) 0.13034(12) 0.0146(3) Uani 1.000000 .
H17 H 0.2955(2) 0.33058(18) 0.19272(12) 0.0175(4) Uiso 1.000000 R
C18 C 0.1441(2) 0.5265(2) 0.08347(13) 0.0209(4) Uani 1.000000 .
H18a H 0.0317(2) 0.4907(5) 0.0918(10) 0.0313(6) Uiso 1.000000 GR
H18b H 0.1564(12) 0.5573(11) 0.1400(6) 0.0313(6) Uiso 1.000000 GR
H18c H 0.1541(12) 0.6029(7) 0.0331(5) 0.0313(6) Uiso 1.000000 GR
C19 C 0.5345(2) 0.12460(18) 0.18119(12) 0.0134(3) Uani 1.000000 .
C20 C 0.5531(2) 0.06166(19) 0.33296(13) 0.0179(4) Uani 1.000000 .
H20 H 0.5288(2) 0.08128(19) 0.39383(13) 0.0214(4) Uiso 1.000000 R
C21 C 0.6408(2) -0.06062(19) 0.31774(13) 0.0175(4) Uani 1.000000 .
H21 H 0.6772(2) -0.12179(19) 0.36688(13) 0.0210(4) Uiso 1.000000 R
C22 C 0.6751(2) -0.09325(18) 0.22941(13) 0.0157(3) Uani 1.000000 .
C23 C 0.6194(2) 0.00185(18) 0.16090(12) 0.0149(3) Uani 1.000000 .
H23 H 0.6391(2) -0.01683(18) 0.09987(12) 0.0179(4) Uiso 1.000000 R
C24 C 0.7660(3) -0.22676(19) 0.20994(14) 0.0218(4) Uani 1.000000 .
H24a H 0.6908(8) -0.2997(3) 0.2371(9) 0.0327(6) Uiso 1.000000 GR
H24b H 0.7963(18) -0.2255(6) 0.14358(14) 0.0327(6) Uiso 1.000000 GR
H24c H 0.8703(11) -0.2421(7) 0.2364(9) 0.0327(6) Uiso 1.000000 GR

loop_
_atom_site_aniso_label
_atom_site_aniso_U_11
_atom_site_aniso_U_22
_atom_site_aniso_U_33
_atom_site_aniso_U_12
_atom_site_aniso_U_13
_atom_site_aniso_U_23
I2 0.01747(6) 0.01795(6) 0.01414(6) -0.00127(4) -0.00069(4) -0.00682(4)
I1 0.01470(6) 0.01815(6) 0.01497(6) 0.00369(4) -0.00350(4) -0.00694(4)
F1 0.0240(6) 0.0223(6) 0.0137(5) -0.0043(4) 0.0050(4) -0.0032(4)
F2 0.0230(5) 0.0143(5) 0.0152(5) -0.0032(4) -0.0004(4) -0.0014(4)
F3 0.0188(5) 0.0178(5) 0.0140(5) -0.0001(4) 0.0030(4) 0.0002(4)
F4 0.0259(6) 0.0123(5) 0.0220(6) -0.0013(4) -0.0019(5) -0.0024(4)
F5 0.0231(5) 0.0239(6) 0.0106(5) 0.0011(4) -0.0057(4) -0.0015(4)
F6 0.0184(5) 0.0182(5) 0.0159(5) 0.0064(4) -0.0048(4) -0.0003(4)
F7 0.0225(5) 0.0195(5) 0.0108(5) 0.0045(4) -0.0060(4) -0.0015(4)
F8 0.0226(5) 0.0163(5) 0.0180(5) 0.0082(4) -0.0061(4) -0.0036(4)
C1 0.0139(8) 0.0177(8) 0.0132(8) 0.0044(6) -0.0040(6) -0.0052(7)
C2 0.0134(8) 0.0197(9) 0.0113(8) -0.0000(6) -0.0014(6) -0.0019(7)
C3 0.0144(8) 0.0130(8) 0.0143(8) -0.0001(6) -0.0038(6) -0.0015(6)
C4 0.0125(7) 0.0157(8) 0.0123(8) 0.0035(6) -0.0035(6) -0.0024(6)
C5 0.0119(7) 0.0162(8) 0.0122(8) 0.0013(6) -0.0014(6) 0.0004(6)
C6 0.0156(8) 0.0124(8) 0.0165(8) 0.0010(6) -0.0039(7) -0.0015(6)
C7 0.0141(8) 0.0150(8) 0.0131(8) -0.0023(6) 0.0003(6) -0.0050(6)
C8 0.0145(8) 0.0173(8) 0.0097(7) -0.0029(6) -0.0027(6) -0.0007(6)
C9 0.0119(7) 0.0140(8) 0.0143(8) 0.0013(6) -0.0028(6) -0.0002(6)
C10 0.0119(7) 0.0150(8) 0.0113(8) -0.0006(6) -0.0006(6) -0.0020(6)
C11 0.0147(8) 0.0161(8) 0.0091(7) 0.0001(6) -0.0031(6) -0.0011(6)
C12 0.0136(8) 0.0117(8) 0.0162(8) 0.0016(6) -0.0026(6) -0.0011(6)
N2 0.0166(7) 0.0174(7) 0.0139(7) -0.0008(6) -0.0016(6) -0.0040(6)
N1 0.0170(7) 0.0147(7) 0.0142(7) -0.0001(6) -0.0041(6) -0.0031(6)
C13 0.0137(8) 0.0141(8) 0.0142(8) -0.0033(6) -0.0029(6) -0.0021(6)
C14 0.0195(9) 0.0223(9) 0.0117(8) -0.0014(7) -0.0023(7) -0.0027(7)
C15 0.0184(8) 0.0196(9) 0.0143(8) -0.0017(7) -0.0048(7) 0.0011(7)
C16 0.0133(8) 0.0146(8) 0.0166(8) -0.0030(6) -0.0027(6) -0.0007(7)
C17 0.0144(8) 0.0161(8) 0.0132(8) -0.0023(6) -0.0020(6) -0.0021(6)
C18 0.0214(9) 0.0188(9) 0.0191(9) 0.0039(7) -0.0019(7) 0.0011(7)
C19 0.0115(7) 0.0150(8) 0.0134(8) -0.0016(6) -0.0023(6) -0.0013(6)
C20 0.0224(9) 0.0183(9) 0.0134(8) -0.0012(7) -0.0049(7) -0.0023(7)
C21 0.0191(9) 0.0158(8) 0.0179(9) -0.0010(7) -0.0067(7) 0.0003(7)
C22 0.0136(8) 0.0135(8) 0.0194(9) -0.0009(6) -0.0022(7) -0.0019(7)
C23 0.0152(8) 0.0157(8) 0.0139(8) -0.0009(6) -0.0019(6) -0.0035(7)
C24 0.0238(9) 0.0166(9) 0.0231(10) 0.0046(7) -0.0027(8) -0.0036(7)

loop_
_atom_type_symbol
_atom_type_scat_dispersion_real
_atom_type_scat_dispersion_imag
_atom_type_scat_Cromer_Mann_a1
_atom_type_scat_Cromer_Mann_a2
_atom_type_scat_Cromer_Mann_a3
_atom_type_scat_Cromer_Mann_a4
_atom_type_scat_Cromer_Mann_b1
_atom_type_scat_Cromer_Mann_b2
_atom_type_scat_Cromer_Mann_b3
_atom_type_scat_Cromer_Mann_b4
_atom_type_scat_Cromer_Mann_c
_atom_type_scat_source
_atom_type_scat_dispersion_source
I -0.41187 1.83264 20.14720 18.99490 7.51380 2.27350 4.34700 0.38140 27.76600 66.87760 4.07119989395 'International Tables Volume C Table 6.1.1.4 (pp. 500-502)' 'Henke, Gullikson and Davis, At. Data and Nucl. Data Tables, 1993, 54, 2'
H 0.00000 0.00000 0.49300 0.32291 0.14019 0.04081 10.51090 26.12570 3.14236 57.79970 0.0030380000826 'International Tables Volume C Table 6.1.1.4 (pp. 500-502)' 'Henke, Gullikson and Davis, At. Data and Nucl. Data Tables, 1993, 54, 2'
C 0.00347 0.00161 2.31000 1.02000 1.58860 0.86500 20.84390 10.20750 0.56870 51.65120 0.215599998832 'International Tables Volume C Table 6.1.1.4 (pp. 500-502)' 'Henke, Gullikson and Davis, At. Data and Nucl. Data Tables, 1993, 54, 2'
F 0.01794 0.01033 3.53920 2.64120 1.51700 1.02430 10.28250 4.29440 0.26150 26.14760 0.277599990368 'International Tables Volume C Table 6.1.1.4 (pp. 500-502)' 'Henke, Gullikson and Davis, At. Data and Nucl. Data Tables, 1993, 54, 2'
N 0.00653 0.00323 12.21260 3.13220 2.01250 1.16630 0.00570 9.89330 28.99750 0.58260 -11.5290002823 'International Tables Volume C Table 6.1.1.4 (pp. 500-502)' 'Henke, Gullikson and Davis, At. Data and Nucl. Data Tables, 1993, 54, 2'

loop_
_geom_angle_atom_site_label_1
_geom_angle_atom_site_label_2
_geom_angle_atom_site_label_3
_geom_angle
_geom_angle_site_symmetry_1
_geom_angle_site_symmetry_3
_geom_angle_publ_flag
C2 C1 I1 122.06(13) . . ?
C6 C1 I1 120.73(13) . . ?
C6 C1 C2 117.22(16) . . ?
C1 C2 F1 119.93(16) . . ?
C3 C2 F1 118.57(16) . . ?
C3 C2 C1 121.48(16) . . ?
C2 C3 F2 118.84(15) . . ?
C4 C3 F2 119.59(15) . . ?
C4 C3 C2 121.52(16) . . ?
C5 C4 C3 116.61(16) . . ?
C10 C4 C3 121.83(16) . . ?
C10 C4 C5 121.56(16) . . ?
C4 C5 F3 119.50(15) . . ?
C6 C5 F3 118.47(16) . . ?
C6 C5 C4 122.03(16) . . ?
C1 C6 F4 120.16(16) . . ?
C5 C6 F4 118.72(16) . . ?
C5 C6 C1 121.12(16) . . ?
C8 C7 I2 121.57(13) . . ?
C12 C7 I2 120.75(13) . . ?
C12 C7 C8 117.52(16) . . ?
C7 C8 F5 120.24(15) . . ?
C9 C8 F5 118.68(15) . . ?
C9 C8 C7 121.06(16) . . ?
C8 C9 F6 118.75(15) . . ?
C10 C9 F6 119.29(15) . . ?
C10 C9 C8 121.96(16) . . ?
C9 C10 C4 122.06(16) . . ?
C11 C10 C4 121.44(15) . . ?
C11 C10 C9 116.49(16) . . ?
C10 C11 F7 119.32(15) . . ?
C12 C11 F7 118.84(15) . . ?
C12 C11 C10 121.83(16) . . ?
C7 C12 F8 120.24(15) . . ?
C11 C12 F8 118.64(15) . . ?
C11 C12 C7 121.11(16) . . ?
C14 N2 C13 116.91(16) . . ?
C20 N1 C19 117.04(16) . . ?
C17 C13 N2 122.29(16) . . ?
C19 C13 N2 116.90(15) . . ?
C19 C13 C17 120.79(16) . . ?
H14 C14 N2 117.83(10) . . ?
C15 C14 N2 124.34(17) . . ?
C15 C14 H14 117.83(11) . . ?
H15 C15 C14 120.43(11) . . ?
C16 C15 C14 119.13(17) . . ?
C16 C15 H15 120.43(11) . . ?
C17 C16 C15 117.05(16) . . ?
C18 C16 C15 121.69(16) . . ?
C18 C16 C17 121.25(16) . . ?
C16 C17 C13 120.27(16) . . ?
H17 C17 C13 119.87(10) . . ?
H17 C17 C16 119.87(10) . . ?
H18a C18 C16 109.5 . . ?
H18b C18 C16 109.5 . . ?
H18b C18 H18a 109.5 . . ?
H18c C18 C16 109.5 . . ?
H18c C18 H18a 109.5 . . ?
H18c C18 H18b 109.5 . . ?
C13 C19 N1 117.23(15) . . ?
C23 C19 N1 122.14(16) . . ?
C23 C19 C13 120.60(16) . . ?
H20 C20 N1 117.97(10) . . ?
C21 C20 N1 124.05(17) . . ?
C21 C20 H20 117.97(11) . . ?
H21 C21 C20 120.40(11) . . ?
C22 C21 C20 119.20(17) . . ?
C22 C21 H21 120.40(11) . . ?
C23 C22 C21 117.12(16) . . ?
C24 C22 C21 121.12(17) . . ?
C24 C22 C23 121.75(17) . . ?
C22 C23 C19 120.43(17) . . ?
H23 C23 C19 119.79(10) . . ?
H23 C23 C22 119.79(11) . . ?
H24a C24 C22 109.5 . . ?
H24b C24 C22 109.5 . . ?
H24b C24 H24a 109.5 . . ?
H24c C24 C22 109.5 . . ?
H24c C24 H24a 109.5 . . ?
H24c C24 H24b 109.5 . . ?

loop_
_geom_bond_atom_site_label_1
_geom_bond_atom_site_label_2
_geom_bond_distance
_geom_bond_site_symmetry_2
_geom_bond_publ_flag
I2 C7 2.0835(17) . ?
I1 C1 2.0885(17) . ?
F1 C2 1.343(2) . ?
F2 C3 1.340(2) . ?
F3 C5 1.344(2) . ?
F4 C6 1.345(2) . ?
F5 C8 1.3417(19) . ?
F6 C9 1.3471(19) . ?
F7 C11 1.3404(19) . ?
F8 C12 1.339(2) . ?
C1 C2 1.382(3) . ?
C1 C6 1.392(2) . ?
C2 C3 1.383(2) . ?
C3 C4 1.392(2) . ?
C4 C5 1.387(2) . ?
C4 C10 1.478(2) . ?
C5 C6 1.378(2) . ?
C7 C8 1.390(2) . ?
C7 C12 1.385(2) . ?
C8 C9 1.378(2) . ?
C9 C10 1.391(2) . ?
C10 C11 1.391(2) . ?
C11 C12 1.382(2) . ?
N2 C13 1.351(2) . ?
N2 C14 1.338(2) . ?
N1 C19 1.347(2) . ?
N1 C20 1.346(2) . ?
C13 C17 1.394(2) . ?
C13 C19 1.490(2) . ?
C14 H14 0.9500 . ?
C14 C15 1.385(3) . ?
C15 H15 0.9500 . ?
C15 C16 1.392(3) . ?
C16 C17 1.395(2) . ?
C16 C18 1.503(3) . ?
C17 H17 0.9500 . ?
C18 H18a 0.9800 . ?
C18 H18b 0.9800 . ?
C18 H18c 0.9800 . ?
C19 C23 1.395(2) . ?
C20 H20 0.9500 . ?
C20 C21 1.380(3) . ?
C21 H21 0.9500 . ?
C21 C22 1.394(3) . ?
C22 C23 1.390(2) . ?
C22 C24 1.503(2) . ?
C23 H23 0.9500 . ?
C24 H24a 0.9800 . ?
C24 H24b 0.9800 . ?
C24 H24c 0.9800 . ?

loop_
_geom_torsion_atom_site_label_1
_geom_torsion_atom_site_label_2
_geom_torsion_atom_site_label_3
_geom_torsion_atom_site_label_4
_geom_torsion
_geom_torsion_site_symmetry_1
_geom_torsion_site_symmetry_2
_geom_torsion_site_symmetry_3
_geom_torsion_site_symmetry_4
_geom_torsion_publ_flag
I2 C7 C8 F5 -3.44(15) . . . . ?
I2 C7 C8 C9 175.04(13) . . . . ?
I2 C7 C12 F8 4.58(15) . . . . ?
I2 C7 C12 C11 -174.01(13) . . . . ?
I1 C1 C2 F1 -1.70(15) . . . . ?
I1 C1 C2 C3 179.49(13) . . . . ?
I1 C1 C6 F4 -1.16(15) . . . . ?
I1 C1 C6 C5 179.29(13) . . . . ?
F1 C2 C1 C6 178.59(16) . . . . ?
F1 C2 C3 F2 -0.33(18) . . . . ?
F1 C2 C3 C4 -177.60(15) . . . . ?
F2 C3 C2 C1 178.49(15) . . . . ?
F2 C3 C4 C5 -178.21(15) . . . . ?
F2 C3 C4 C10 1.72(19) . . . . ?
F3 C5 C4 C3 -179.36(15) . . . . ?
F3 C5 C4 C10 0.71(19) . . . . ?
F3 C5 C6 F4 0.81(18) . . . . ?
F3 C5 C6 C1 -179.63(15) . . . . ?
F4 C6 C1 C2 178.55(16) . . . . ?
F4 C6 C5 C4 -178.29(15) . . . . ?
F5 C8 C7 C12 -178.89(16) . . . . ?
F5 C8 C9 F6 -1.92(18) . . . . ?
F5 C8 C9 C10 177.98(15) . . . . ?
F6 C9 C8 C7 179.58(15) . . . . ?
F6 C9 C10 C4 1.1(2) . . . . ?
F6 C9 C10 C11 -179.72(16) . . . . ?
F7 C11 C10 C4 1.47(19) . . . . ?
F7 C11 C10 C9 -177.70(16) . . . . ?
F7 C11 C12 F8 -1.87(18) . . . . ?
F7 C11 C12 C7 176.75(15) . . . . ?
F8 C12 C7 C8 -179.93(16) . . . . ?
F8 C12 C11 C10 179.72(15) . . . . ?
C1 C2 C3 C4 1.2(2) . . . . ?
C1 C6 C5 C4 1.3(2) . . . . ?
C2 C3 C4 C5 -1.0(2) . . . . ?
C2 C3 C4 C10 178.97(16) . . . . ?
C3 C4 C5 C6 -0.26(19) . . . . ?
C3 C4 C10 C9 -120.97(18) . . . . ?
C3 C4 C10 C11 59.90(19) . . . . ?
C4 C10 C9 C8 -178.79(16) . . . . ?
C4 C10 C11 C12 179.88(16) . . . . ?
C7 C8 C9 C10 -0.5(2) . . . . ?
C7 C12 C11 C10 -1.7(2) . . . . ?
C8 C9 C10 C11 0.4(2) . . . . ?
C9 C10 C11 C12 0.7(2) . . . . ?
N2 C13 C17 C16 0.2(2) . . . . ?
N2 C13 C19 N1 162.60(15) . . . . ?
N2 C13 C19 C23 -19.60(19) . . . . ?
N2 C14 C15 C16 0.0(2) . . . . ?
N1 C19 C13 C17 -19.06(19) . . . . ?
N1 C19 C23 C22 -1.5(2) . . . . ?
N1 C20 C21 C22 -1.3(2) . . . . ?
C13 C17 C16 C15 0.6(2) . . . . ?
C13 C17 C16 C18 -179.11(17) . . . . ?
C13 C19 C23 C22 -179.16(16) . . . . ?
C14 C15 C16 C17 -0.8(2) . . . . ?
C14 C15 C16 C18 179.00(17) . . . . ?
C19 C23 C22 C21 0.6(2) . . . . ?
C19 C23 C22 C24 179.64(17) . . . . ?
C20 C21 C22 C23 0.6(2) . . . . ?
C20 C21 C22 C24 -178.35(17) . . . . ?
